data_4077428
loop_
_publ_author_name
'Reddy, K. Rajender'
'Surekha, K.'
'Lee, Gene-Hsiang'
'Peng, Shie-Ming'
'Liu, Shiuh-Tzung'

_publ_section_title
;
 Single and Multiple Insertion of Alkynes into Pd&#x2212;Acyl and
 Pd&#x2212;Aryl Bonds in Cationic Palladium Complexes with
 Phosphine&#x2212;Imine (P\sim N) Ligands
;
_journal_issue 26
_journal_name_full Organometallics
_journal_page_first 5557
_journal_paper_doi 10.1021/om0106377
_journal_volume 20
_journal_year 2001
_chemical_formula_sum 'C59 H45 B F4 N P Pd'
_chemical_formula_weight 992.14
_chemical_name_systematic
; 
 ? 
;
_space_group_IT_number 2
_symmetry_cell_setting triclinic
_symmetry_space_group_name_Hall '-P 1'
_symmetry_space_group_name_H-M 'P -1'
_atom_sites_solution_hydrogens geom
_atom_sites_solution_primary direct
_atom_sites_solution_secondary difmap
_audit_creation_method SHELXL
_cell_angle_alpha 100.8630(10)
_cell_angle_beta 100.3790(10)
_cell_angle_gamma 90.2920(10)
_cell_formula_units_Z 2
_cell_length_a 10.2153(3)
_cell_length_b 13.2332(4)
_cell_length_c 17.7982(6)
_cell_measurement_reflns_used 7668
_cell_measurement_temperature 150(2)
_cell_volume 2322.30(13)
_computing_cell_refinement 'Siemens SAINT'
_computing_data_collection 'Siemens SMART'
_computing_data_reduction 'Siemens SAINT'
_computing_molecular_graphics 'Siemens SHELXTL'
_computing_publication_material 'Siemens SHELXTL'
_computing_structure_refinement 'SHELXL-93 (Sheldrick, 1993)'
_computing_structure_solution 'SHELXS-86 (Sheldrick, 1990)'
_diffrn_ambient_temperature 150(2)
_diffrn_measurement_device 'Siemens SMART CCD'
_diffrn_measurement_method '\w scans'
_diffrn_radiation_monochromator graphite
_diffrn_radiation_source 'fine-focus sealed tube'
_diffrn_radiation_type MoK\a
_diffrn_radiation_wavelength 0.71073
_diffrn_reflns_av_R_equivalents 0.0203
_diffrn_reflns_av_sigmaI/netI 0.0216
_diffrn_reflns_limit_h_max 12
_diffrn_reflns_limit_h_min -12
_diffrn_reflns_limit_k_max 16
_diffrn_reflns_limit_k_min -16
_diffrn_reflns_limit_l_max 22
_diffrn_reflns_limit_l_min -22
_diffrn_reflns_number 26317
_diffrn_reflns_theta_max 25.00
_diffrn_reflns_theta_min 1.19
_exptl_absorpt_coefficient_mu 0.492
_exptl_absorpt_correction_T_max 0.901
_exptl_absorpt_correction_T_min 0.860
_exptl_absorpt_correction_type Multiscan(SADABS)
_exptl_crystal_colour red
_exptl_crystal_density_diffrn 1.419
_exptl_crystal_F_000 1016
_exptl_crystal_size_max 0.40
_exptl_crystal_size_mid 0.25
_exptl_crystal_size_min 0.20
_refine_diff_density_max 1.726
_refine_diff_density_min -0.523
_refine_diff_density_rms 0.064
_refine_ls_extinction_coef 0.0000(3)
_refine_ls_extinction_expression Fc^*^=kFc[1+0.001xFc^2^\l^3^/sin(2\q)]^-1/4^
_refine_ls_extinction_method SHELXL
_refine_ls_goodness_of_fit_all 1.064
_refine_ls_goodness_of_fit_obs 1.053
_refine_ls_matrix_type full
_refine_ls_number_parameters 605
_refine_ls_number_reflns 7939
_refine_ls_number_restraints 0
_refine_ls_restrained_S_all 1.059
_refine_ls_restrained_S_obs 1.053
_refine_ls_R_factor_all 0.0386
_refine_ls_R_factor_obs 0.0318
_refine_ls_shift/esd_max -4.885
_refine_ls_shift/esd_mean 0.008
_refine_ls_structure_factor_coef Fsqd
_refine_ls_weighting_details 'w=1/[\s^2^(Fo^2^)+(0.0434P)^2^+2.1758P] where P=(Fo^2^+2Fc^2^)/3'
_refine_ls_weighting_scheme calc
_refine_ls_wR_factor_all 0.0854
_refine_ls_wR_factor_obs 0.0792
_reflns_number_observed 7185
_reflns_number_total 8172
_reflns_observed_criterion >2sigma(I)
_cod_data_source_file om0106377.cif
_cod_data_source_block ic7736
_cod_depositor_comments
;
The following automatic conversions were performed:

'_symmetry_cell_setting' value 'Triclinic' changed to 'triclinic'
according to /home/saulius/struct/CIF-dictionaries/cif_core.dic
dictionary named 'cif_core.dic' version 2.4.2 from 2011-04-26.

Automatic conversion script
Id: cif_fix_values 1715 2011-07-08 13:25:40Z adriana 

The following automatic conversions were performed:

'_refine_ls_weighting_scheme' value 'calc
w=1/[\s^2^(Fo^2^)+(0.0434P)^2^+2.1758P] where P=(Fo^2^+2Fc^2^)/3' was
changed to 'calc'. New tag '_refine_ls_weighting_details' was
created. The value of the new tag was set to
'w=1/[\s^2^(Fo^2^)+(0.0434P)^2^+2.1758P] where P=(Fo^2^+2Fc^2^)/3'.

Automatic conversion script
Id: cif_fix_values 3143 2015-03-26 13:38:13Z robertas 
;
_cod_original_sg_symbol_H-M P-1
_cod_database_code 4077428

loop_
_symmetry_equiv_pos_as_xyz
'x, y, z'
'-x, -y, -z'

loop_
_atom_site_aniso_label
_atom_site_aniso_U_11
_atom_site_aniso_U_22
_atom_site_aniso_U_33
_atom_site_aniso_U_23
_atom_site_aniso_U_13
_atom_site_aniso_U_12
Pd 0.01768(11) 0.02775(12) 0.02282(11) 0.00527(8) 0.00229(7) 0.00197(7)
P 0.0191(3) 0.0253(3) 0.0257(3) 0.0014(3) 0.0036(3) 0.0004(3)
N 0.0229(11) 0.0218(11) 0.0237(11) 0.0019(9) 0.0032(9) 0.0061(9)
C1 0.041(2) 0.030(2) 0.039(2) 0.0130(13) 0.0035(13) -0.0003(13)
C2 0.0257(14) 0.0314(15) 0.036(2) 0.0089(12) 0.0000(12) -0.0023(11)
C3 0.0205(13) 0.0312(14) 0.0301(14) 0.0093(11) 0.0006(11) 0.0000(11)
C4 0.0219(13) 0.0289(14) 0.0248(13) 0.0071(11) 0.0018(10) -0.0027(11)
C5 0.0197(12) 0.0305(14) 0.0269(13) 0.0050(11) 0.0047(10) -0.0014(11)
C6 0.056(2) 0.059(2) 0.045(2) 0.018(2) 0.001(2) 0.016(2)
C7 0.091(3) 0.068(3) 0.043(2) 0.024(2) -0.004(2) 0.016(2)
C8 0.109(4) 0.045(2) 0.049(2) 0.019(2) 0.023(2) 0.002(2)
C9 0.084(3) 0.058(2) 0.069(3) 0.027(2) 0.033(2) -0.003(2)
C10 0.050(2) 0.056(2) 0.056(2) 0.026(2) 0.013(2) -0.003(2)
C20 0.0243(13) 0.0217(13) 0.0291(14) 0.0031(10) -0.0005(11) 0.0070(10)
C21 0.040(2) 0.0262(14) 0.0293(14) 0.0006(11) 0.0012(12) 0.0059(12)
C22 0.042(2) 0.029(2) 0.040(2) -0.0050(13) -0.0074(14) 0.0016(13)
C23 0.031(2) 0.036(2) 0.053(2) -0.0031(14) -0.0008(14) -0.0057(13)
C24 0.0279(15) 0.035(2) 0.043(2) -0.0025(13) 0.0063(13) -0.0031(12)
C25 0.0224(13) 0.0259(14) 0.0309(14) -0.0009(11) 0.0011(11) 0.0033(11)
C26 0.0297(14) 0.0274(14) 0.0235(13) 0.0016(11) 0.0025(11) 0.0080(11)
C27 0.0292(14) 0.0268(14) 0.0274(14) 0.0101(11) 0.0010(11) 0.0075(11)
C28 0.041(2) 0.037(2) 0.0257(14) 0.0082(12) 0.0054(12) 0.0058(13)
C29 0.039(2) 0.049(2) 0.037(2) 0.0189(14) 0.0114(13) 0.0034(14)
C30 0.035(2) 0.040(2) 0.044(2) 0.0186(14) 0.0010(13) -0.0023(13)
C31 0.040(2) 0.0305(15) 0.033(2) 0.0062(12) -0.0004(13) 0.0016(13)
C32 0.0329(15) 0.0320(15) 0.0266(14) 0.0089(11) 0.0052(11) 0.0074(12)
C33 0.0189(12) 0.0278(14) 0.0317(14) 0.0051(11) 0.0033(11) -0.0012(10)
C34 0.0282(14) 0.032(2) 0.042(2) 0.0065(12) 0.0088(12) 0.0021(12)
C35 0.036(2) 0.033(2) 0.056(2) 0.0133(14) 0.0065(14) 0.0005(13)
C36 0.035(2) 0.049(2) 0.050(2) 0.025(2) 0.0075(14) -0.0036(14)
C37 0.036(2) 0.053(2) 0.035(2) 0.0107(14) 0.0115(13) 0.0049(14)
C38 0.033(2) 0.0317(15) 0.035(2) 0.0052(12) 0.0069(12) 0.0022(12)
C39 0.0251(13) 0.0308(14) 0.0224(13) 0.0055(11) 0.0053(10) 0.0040(11)
C40 0.0278(14) 0.035(2) 0.0315(14) 0.0080(12) 0.0059(11) 0.0018(12)
C41 0.0284(15) 0.047(2) 0.039(2) 0.0146(14) 0.0096(12) 0.0138(13)
C42 0.044(2) 0.039(2) 0.040(2) 0.0147(13) 0.0140(14) 0.0197(14)
C43 0.051(2) 0.030(2) 0.032(2) 0.0081(12) 0.0122(13) 0.0072(13)
C44 0.0305(14) 0.0328(15) 0.0233(13) 0.0046(11) 0.0055(11) -0.0003(12)
C50 0.037(2) 0.0283(14) 0.0332(15) 0.0097(12) -0.0042(12) 0.0040(12)
C51 0.070(2) 0.034(2) 0.052(2) 0.0110(15) 0.019(2) -0.004(2)
C52 0.099(3) 0.025(2) 0.067(2) 0.006(2) 0.028(2) -0.005(2)
C53 0.069(2) 0.037(2) 0.046(2) 0.0089(15) 0.014(2) 0.012(2)
C54 0.036(2) 0.045(2) 0.053(2) 0.005(2) 0.0039(15) 0.0064(14)
C55 0.029(2) 0.031(2) 0.060(2) 0.0056(14) 0.0008(14) 0.0034(12)
C56 0.0231(13) 0.0293(14) 0.0322(14) 0.0069(11) 0.0020(11) 0.0065(11)
C57 0.0195(13) 0.0329(15) 0.037(2) 0.0079(12) 0.0067(11) 0.0059(11)
C58 0.0277(15) 0.048(2) 0.039(2) 0.0188(14) 0.0099(12) 0.0143(13)
C59 0.043(2) 0.058(2) 0.029(2) 0.0095(14) 0.0103(13) 0.029(2)
C60 0.046(2) 0.034(2) 0.036(2) -0.0078(13) -0.0045(14) 0.0188(14)
C61 0.034(2) 0.0256(14) 0.038(2) 0.0038(12) -0.0010(12) 0.0079(12)
C62 0.0307(14) 0.0304(14) 0.0264(14) 0.0073(11) 0.0037(11) 0.0023(11)
C63 0.030(2) 0.047(2) 0.0300(15) 0.0008(13) 0.0060(12) 0.0021(13)
C64 0.029(2) 0.065(2) 0.037(2) -0.003(2) -0.0005(13) -0.0015(15)
C65 0.040(2) 0.057(2) 0.0268(15) 0.0025(14) -0.0007(13) -0.0006(15)
C66 0.042(2) 0.052(2) 0.0288(15) 0.0090(13) 0.0095(13) 0.0053(14)
C67 0.0293(15) 0.046(2) 0.033(2) 0.0132(13) 0.0060(12) 0.0029(13)
C68 0.0260(13) 0.0303(14) 0.0209(13) 0.0014(11) -0.0017(10) -0.0001(11)
C69 0.033(2) 0.043(2) 0.0293(15) 0.0050(12) 0.0087(12) -0.0021(13)
C70 0.057(2) 0.033(2) 0.044(2) 0.0058(14) 0.015(2) -0.0047(15)
C71 0.056(2) 0.033(2) 0.042(2) 0.0004(13) 0.010(2) 0.0019(15)
C72 0.045(2) 0.041(2) 0.036(2) -0.0054(13) 0.0147(14) 0.0049(14)
C73 0.035(2) 0.036(2) 0.0317(15) 0.0041(12) 0.0094(12) -0.0011(12)
B 0.059(3) 0.046(2) 0.054(2) -0.006(2) 0.021(2) -0.011(2)
F1 0.100(2) 0.0607(14) 0.0623(14) -0.0047(11) 0.0358(13) 0.0133(13)
F2 0.080(2) 0.087(2) 0.097(2) 0.0348(15) 0.0144(15) -0.0087(14)
F3 0.163(3) 0.111(2) 0.058(2) -0.0245(15) 0.024(2) 0.048(2)
F4 0.127(3) 0.060(2) 0.205(4) 0.042(2) 0.075(3) -0.015(2)

loop_
_atom_site_label
_atom_site_type_symbol
_atom_site_fract_x
_atom_site_fract_y
_atom_site_fract_z
_atom_site_U_iso_or_equiv
_atom_site_thermal_displace_type
_atom_site_occupancy
_atom_site_calc_flag
_atom_site_refinement_flags
Pd Pd 0.41328(2) 0.15996(2) 0.304736(11) 0.02288(8) Uani 1 d .
P P 0.62412(6) 0.17062(5) 0.28773(4) 0.02390(15) Uani 1 d .
N N 0.5092(2) 0.1884(2) 0.42590(12) 0.0233(4) Uani 1 d .
C1 C 0.2057(3) 0.3761(2) 0.0882(2) 0.0367(7) Uani 1 d .
C2 C 0.1932(3) 0.3672(2) 0.1693(2) 0.0316(6) Uani 1 d .
C3 C 0.2364(2) 0.2844(2) 0.2004(2) 0.0273(6) Uani 1 d .
C4 C 0.2643(2) 0.1829(2) 0.15392(15) 0.0253(5) Uani 1 d .
C5 C 0.3405(2) 0.1181(2) 0.19016(15) 0.0257(5) Uani 1 d .
C6 C 0.0957(4) 0.3900(3) 0.0331(2) 0.0531(9) Uani 1 d .
H6A H 0.0103(4) 0.3965(3) 0.0471(2) 0.064 Uiso 1 calc R
C7 C 0.1102(5) 0.3943(3) -0.0426(2) 0.0674(11) Uani 1 d .
H7A H 0.0338(5) 0.4011(3) -0.0804(2) 0.081 Uiso 1 calc R
C8 C 0.2340(5) 0.3888(3) -0.0633(2) 0.0651(11) Uani 1 d .
H8A H 0.2432(5) 0.3918(3) -0.1150(2) 0.078 Uiso 1 calc R
C9 C 0.3433(5) 0.3789(3) -0.0087(2) 0.0659(11) Uani 1 d .
H9A H 0.4293(5) 0.3776(3) -0.0220(2) 0.079 Uiso 1 calc R
C10 C 0.3294(4) 0.3708(3) 0.0662(2) 0.0515(9) Uani 1 d .
H10A H 0.4060(4) 0.3614(3) 0.1029(2) 0.062 Uiso 1 calc R
C20 C 0.6270(3) 0.2550(2) 0.44198(15) 0.0259(6) Uani 1 d .
C21 C 0.6737(3) 0.3186(2) 0.5142(2) 0.0330(6) Uani 1 d .
H21A H 0.6245(3) 0.3230(2) 0.5551(2) 0.040 Uiso 1 calc R
C22 C 0.7926(3) 0.3750(2) 0.5254(2) 0.0402(7) Uani 1 d .
H22A H 0.8255(3) 0.4177(2) 0.5745(2) 0.048 Uiso 1 calc R
C23 C 0.8640(3) 0.3697(2) 0.4655(2) 0.0429(8) Uani 1 d .
H23A H 0.9466(3) 0.4073(2) 0.4743(2) 0.052 Uiso 1 calc R
C24 C 0.8156(3) 0.3101(2) 0.3933(2) 0.0368(7) Uani 1 d .
H24A H 0.8638(3) 0.3083(2) 0.3521(2) 0.044 Uiso 1 calc R
C25 C 0.6960(3) 0.2525(2) 0.3806(2) 0.0277(6) Uani 1 d .
C26 C 0.4743(3) 0.1529(2) 0.48198(15) 0.0276(6) Uani 1 d .
H26A H 0.5199(3) 0.1794(2) 0.53345(15) 0.033 Uiso 1 calc R
C27 C 0.3683(3) 0.0737(2) 0.4710(2) 0.0277(6) Uani 1 d .
C28 C 0.2967(3) 0.0721(2) 0.5307(2) 0.0344(6) Uani 1 d .
H28A H 0.3161(3) 0.1227(2) 0.5771(2) 0.041 Uiso 1 calc R
C29 C 0.1975(3) -0.0032(2) 0.5222(2) 0.0397(7) Uani 1 d .
H29A H 0.1469(3) -0.0026(2) 0.5621(2) 0.048 Uiso 1 calc R
C30 C 0.1718(3) -0.0793(2) 0.4556(2) 0.0391(7) Uani 1 d .
H30A H 0.1039(3) -0.1309(2) 0.4500(2) 0.047 Uiso 1 calc R
C31 C 0.2454(3) -0.0799(2) 0.3971(2) 0.0352(6) Uani 1 d .
H31A H 0.2291(3) -0.1330(2) 0.3520(2) 0.042 Uiso 1 calc R
C32 C 0.3424(3) -0.0037(2) 0.4043(2) 0.0301(6) Uani 1 d .
H32A H 0.3916(3) -0.0039(2) 0.3638(2) 0.036 Uiso 1 calc R
C33 C 0.6595(2) 0.2407(2) 0.2150(2) 0.0264(6) Uani 1 d .
C34 C 0.6353(3) 0.3458(2) 0.2246(2) 0.0338(6) Uani 1 d .
H34A H 0.6034(3) 0.3795(2) 0.2695(2) 0.041 Uiso 1 calc R
C35 C 0.6576(3) 0.4007(2) 0.1689(2) 0.0414(7) Uani 1 d .
H35A H 0.6425(3) 0.4723(2) 0.1761(2) 0.050 Uiso 1 calc R
C36 C 0.7019(3) 0.3518(3) 0.1029(2) 0.0425(7) Uani 1 d .
H36A H 0.7168(3) 0.3897(3) 0.0648(2) 0.051 Uiso 1 calc R
C37 C 0.7242(3) 0.2478(3) 0.0927(2) 0.0405(7) Uani 1 d .
H37A H 0.7538(3) 0.2143(3) 0.0471(2) 0.049 Uiso 1 calc R
C38 C 0.7036(3) 0.1918(2) 0.1484(2) 0.0335(6) Uani 1 d .
H38A H 0.7196(3) 0.1202(2) 0.1410(2) 0.040 Uiso 1 calc R
C39 C 0.7230(3) 0.0567(2) 0.27927(14) 0.0260(6) Uani 1 d .
C40 C 0.8606(3) 0.0670(2) 0.2839(2) 0.0312(6) Uani 1 d .
H40A H 0.9017(3) 0.1331(2) 0.2891(2) 0.037 Uiso 1 calc R
C41 C 0.9367(3) -0.0192(2) 0.2811(2) 0.0369(7) Uani 1 d .
H41A H 1.0304(3) -0.0120(2) 0.2853(2) 0.044 Uiso 1 calc R
C42 C 0.8770(3) -0.1159(2) 0.2721(2) 0.0394(7) Uani 1 d .
H42A H 0.9300(3) -0.1748(2) 0.2697(2) 0.047 Uiso 1 calc R
C43 C 0.7418(3) -0.1271(2) 0.2667(2) 0.0367(7) Uani 1 d .
H43A H 0.7012(3) -0.1938(2) 0.2598(2) 0.044 Uiso 1 calc R
C44 C 0.6643(3) -0.0409(2) 0.27130(15) 0.0289(6) Uani 1 d .
H44A H 0.5711(3) -0.0486(2) 0.26900(15) 0.035 Uiso 1 calc R
C50 C 0.1269(3) 0.4541(2) 0.2132(2) 0.0336(6) Uani 1 d .
C51 C 0.1717(4) 0.5551(2) 0.2221(2) 0.0506(9) Uani 1 d .
H51A H 0.2474(4) 0.5708(2) 0.2016(2) 0.061 Uiso 1 calc R
C52 C 0.1049(5) 0.6343(3) 0.2617(2) 0.0627(11) Uani 1 d .
H52A H 0.1364(5) 0.7036(3) 0.2681(2) 0.075 Uiso 1 calc R
C53 C -0.0050(4) 0.6139(3) 0.2913(2) 0.0502(8) Uani 1 d .
H53A H -0.0495(4) 0.6685(3) 0.3178(2) 0.060 Uiso 1 calc R
C54 C -0.0500(3) 0.5142(3) 0.2824(2) 0.0459(8) Uani 1 d .
H54A H -0.1260(3) 0.4990(3) 0.3028(2) 0.055 Uiso 1 calc R
C55 C 0.0160(3) 0.4344(2) 0.2432(2) 0.0415(7) Uani 1 d .
H55A H -0.0161(3) 0.3653(2) 0.2371(2) 0.050 Uiso 1 calc R
C56 C 0.2481(3) 0.2875(2) 0.2858(2) 0.0284(6) Uani 1 d .
C57 C 0.1842(3) 0.2103(2) 0.3136(2) 0.0295(6) Uani 1 d .
H57A H 0.1113(3) 0.1677(2) 0.2756(2) 0.035 Uiso 1 calc R
C58 C 0.1737(3) 0.2243(2) 0.3925(2) 0.0363(7) Uani 1 d .
H58A H 0.1249(3) 0.1748(2) 0.4099(2) 0.044 Uiso 1 calc R
C59 C 0.2330(3) 0.3087(3) 0.4446(2) 0.0427(8) Uani 1 d .
H59A H 0.2252(3) 0.3176(3) 0.4978(2) 0.051 Uiso 1 calc R
C60 C 0.3048(3) 0.3811(2) 0.4195(2) 0.0424(8) Uani 1 d .
H60A H 0.3498(3) 0.4375(2) 0.4564(2) 0.051 Uiso 1 calc R
C61 C 0.3117(3) 0.3725(2) 0.3413(2) 0.0339(6) Uani 1 d .
H61A H 0.3594(3) 0.4237(2) 0.3250(2) 0.041 Uiso 1 calc R
C62 C 0.1878(3) 0.1505(2) 0.0727(2) 0.0291(6) Uani 1 d .
C63 C 0.0495(3) 0.1468(2) 0.0578(2) 0.0365(7) Uani 1 d .
H63A H 0.0030(3) 0.1646(2) 0.0998(2) 0.044 Uiso 1 calc R
C64 C -0.0214(3) 0.1177(3) -0.0172(2) 0.0461(8) Uani 1 d .
H64A H -0.1160(3) 0.1150(3) -0.0264(2) 0.055 Uiso 1 calc R
C65 C 0.0451(3) 0.0926(3) -0.0786(2) 0.0432(8) Uani 1 d .
H65A H -0.0037(3) 0.0740(3) -0.1303(2) 0.052 Uiso 1 calc R
C66 C 0.1821(3) 0.0946(3) -0.0651(2) 0.0403(7) Uani 1 d .
H66A H 0.2281(3) 0.0769(3) -0.1073(2) 0.048 Uiso 1 calc R
C67 C 0.2526(3) 0.1224(2) 0.0102(2) 0.0351(7) Uani 1 d .
H67A H 0.3471(3) 0.1223(2) 0.0192(2) 0.042 Uiso 1 calc R
C68 C 0.3573(3) 0.0071(2) 0.16142(14) 0.0270(6) Uani 1 d .
C69 C 0.2919(3) -0.0644(2) 0.1923(2) 0.0349(6) Uani 1 d .
H69A H 0.2323(3) -0.0405(2) 0.2264(2) 0.042 Uiso 1 calc R
C70 C 0.3118(3) -0.1682(2) 0.1746(2) 0.0442(8) Uani 1 d .
H70A H 0.2668(3) -0.2148(2) 0.1968(2) 0.053 Uiso 1 calc R
C71 C 0.3966(3) -0.2047(2) 0.1249(2) 0.0443(8) Uani 1 d .
H71A H 0.4107(3) -0.2764(2) 0.1128(2) 0.053 Uiso 1 calc R
C72 C 0.4610(3) -0.1367(2) 0.0929(2) 0.0414(7) Uani 1 d .
H72A H 0.5190(3) -0.1620(2) 0.0581(2) 0.050 Uiso 1 calc R
C73 C 0.4423(3) -0.0313(2) 0.1108(2) 0.0343(6) Uani 1 d .
H73A H 0.4880(3) 0.0146(2) 0.0883(2) 0.041 Uiso 1 calc R
B B 0.5615(5) 0.6477(3) 0.3205(3) 0.0537(10) Uani 1 d .
F1 F 0.4866(3) 0.7321(2) 0.33821(13) 0.0738(7) Uani 1 d .
F2 F 0.6930(3) 0.6753(2) 0.3548(2) 0.0859(8) Uani 1 d .
F3 F 0.5552(4) 0.6256(2) 0.2422(2) 0.1154(12) Uani 1 d .
F4 F 0.5214(3) 0.5680(2) 0.3493(2) 0.1228(13) Uani 1 d .

loop_
_atom_type_symbol
_atom_type_description
_atom_type_scat_dispersion_real
_atom_type_scat_dispersion_imag
_atom_type_scat_source
C C 0.0033 0.0016 'International Tables Vol C Tables 4.2.6.8 and 6.1.1.4'
H H 0.0000 0.0000 'International Tables Vol C Tables 4.2.6.8 and 6.1.1.4'
B B 0.0013 0.0007 'International Tables Vol C Tables 4.2.6.8 and 6.1.1.4'
N N 0.0061 0.0033 'International Tables Vol C Tables 4.2.6.8 and 6.1.1.4'
F F 0.0171 0.0103 'International Tables Vol C Tables 4.2.6.8 and 6.1.1.4'
P P 0.1023 0.0942 'International Tables Vol C Tables 4.2.6.8 and 6.1.1.4'
Pd Pd -0.9988 1.0072 'International Tables Vol C Tables 4.2.6.8 and 6.1.1.4'

loop_
_geom_angle_atom_site_label_1
_geom_angle_atom_site_label_2
_geom_angle_atom_site_label_3
_geom_angle
C5 Pd N 172.42(9)
C5 Pd P 93.60(7)
N Pd P 81.84(6)
C5 Pd C56 78.67(10)
N Pd C56 108.91(8)
P Pd C56 125.87(7)
C5 Pd C57 84.45(10)
N Pd C57 101.93(8)
P Pd C57 159.57(7)
C56 Pd C57 33.81(9)
C33 P C39 106.53(12)
C33 P C25 104.66(12)
C39 P C25 106.16(12)
C33 P Pd 117.97(9)
C39 P Pd 120.40(9)
C25 P Pd 98.99(9)
C26 N C20 118.8(2)
C26 N Pd 128.1(2)
C20 N Pd 113.1(2)
C6 C1 C10 118.0(3)
C6 C1 C2 121.8(3)
C10 C1 C2 120.2(3)
C3 C2 C1 122.1(3)
C3 C2 C50 122.1(3)
C1 C2 C50 115.7(2)
C2 C3 C56 120.4(2)
C2 C3 C4 124.4(2)
C56 C3 C4 115.0(2)
C5 C4 C62 122.1(2)
C5 C4 C3 118.6(2)
C62 C4 C3 118.5(2)
C4 C5 C68 127.8(2)
C4 C5 Pd 119.1(2)
C68 C5 Pd 111.7(2)
C1 C6 C7 120.3(4)
C8 C7 C6 120.7(4)
C9 C8 C7 119.4(4)
C8 C9 C10 120.4(4)
C9 C10 C1 121.2(4)
C21 C20 C25 120.3(3)
C21 C20 N 123.6(2)
C25 C20 N 116.1(2)
C22 C21 C20 119.3(3)
C21 C22 C23 120.6(3)
C24 C23 C22 120.3(3)
C23 C24 C25 120.1(3)
C24 C25 C20 119.4(2)
C24 C25 P 123.6(2)
C20 C25 P 117.1(2)
N C26 C27 123.6(2)
C28 C27 C32 119.3(3)
C28 C27 C26 119.1(2)
C32 C27 C26 121.5(2)
C29 C28 C27 120.1(3)
C28 C29 C30 120.2(3)
C29 C30 C31 119.9(3)
C32 C31 C30 120.2(3)
C31 C32 C27 120.2(3)
C38 C33 C34 119.4(3)
C38 C33 P 121.8(2)
C34 C33 P 118.7(2)
C35 C34 C33 120.0(3)
C36 C35 C34 120.4(3)
C37 C36 C35 119.8(3)
C36 C37 C38 120.6(3)
C37 C38 C33 119.7(3)
C44 C39 C40 119.3(2)
C44 C39 P 120.9(2)
C40 C39 P 119.8(2)
C41 C40 C39 119.9(3)
C40 C41 C42 120.3(3)
C43 C42 C41 120.3(3)
C42 C43 C44 120.0(3)
C43 C44 C39 120.2(3)
C55 C50 C51 118.6(3)
C55 C50 C2 120.0(3)
C51 C50 C2 121.3(3)
C50 C51 C52 119.5(3)
C53 C52 C51 121.4(3)
C54 C53 C52 119.2(3)
C53 C54 C55 119.9(3)
C50 C55 C54 121.2(3)
C61 C56 C57 117.7(3)
C61 C56 C3 121.1(2)
C57 C56 C3 120.9(2)
C61 C56 Pd 99.6(2)
C57 C56 Pd 74.73(15)
C3 C56 Pd 100.5(2)
C58 C57 C56 120.2(3)
C58 C57 Pd 107.0(2)
C56 C57 Pd 71.45(14)
C59 C58 C57 120.6(3)
C58 C59 C60 119.9(3)
C59 C60 C61 121.0(3)
C60 C61 C56 120.2(3)
C63 C62 C67 118.0(3)
C63 C62 C4 120.8(2)
C67 C62 C4 121.2(2)
C64 C63 C62 121.0(3)
C65 C64 C63 120.0(3)
C66 C65 C64 120.0(3)
C65 C66 C67 119.8(3)
C66 C67 C62 121.3(3)
C73 C68 C69 117.2(3)
C73 C68 C5 124.7(2)
C69 C68 C5 117.9(2)
C70 C69 C68 121.8(3)
C71 C70 C69 120.2(3)
C70 C71 C72 119.5(3)
C71 C72 C73 120.9(3)
C68 C73 C72 120.4(3)
F4 B F3 113.4(4)
F4 B F1 110.6(3)
F3 B F1 108.6(4)
F4 B F2 108.9(4)
F3 B F2 107.6(3)
F1 B F2 107.6(3)

loop_
_geom_bond_atom_site_label_1
_geom_bond_atom_site_label_2
_geom_bond_distance
Pd C5 2.010(3)
Pd N 2.164(2)
Pd P 2.2357(7)
Pd C56 2.418(3)
Pd C57 2.461(3)
P C33 1.813(3)
P C39 1.816(3)
P C25 1.824(3)
N C26 1.283(3)
N C20 1.441(3)
C1 C6 1.389(4)
C1 C10 1.388(5)
C1 C2 1.497(4)
C2 C3 1.359(4)
C2 C50 1.501(4)
C3 C56 1.495(4)
C3 C4 1.498(4)
C4 C5 1.339(4)
C4 C62 1.496(4)
C5 C68 1.482(4)
C6 C7 1.394(5)
C7 C8 1.378(6)
C8 C9 1.367(6)
C9 C10 1.388(5)
C20 C21 1.398(4)
C20 C25 1.398(4)
C21 C22 1.385(4)
C22 C23 1.387(5)
C23 C24 1.380(4)
C24 C25 1.398(4)
C26 C27 1.465(4)
C27 C28 1.396(4)
C27 C32 1.398(4)
C28 C29 1.386(4)
C29 C30 1.386(4)
C30 C31 1.388(4)
C31 C32 1.382(4)
C33 C38 1.391(4)
C33 C34 1.397(4)
C34 C35 1.384(4)
C35 C36 1.382(5)
C36 C37 1.379(5)
C37 C38 1.388(4)
C39 C44 1.393(4)
C39 C40 1.398(4)
C40 C41 1.381(4)
C41 C42 1.384(4)
C42 C43 1.373(4)
C43 C44 1.390(4)
C50 C55 1.380(4)
C50 C51 1.382(4)
C51 C52 1.401(5)
C52 C53 1.369(5)
C53 C54 1.367(5)
C54 C55 1.398(4)
C56 C61 1.416(4)
C56 C57 1.419(4)
C57 C58 1.406(4)
C58 C59 1.368(5)
C59 C60 1.388(5)
C60 C61 1.389(4)
C62 C63 1.389(4)
C62 C67 1.388(4)
C63 C64 1.382(4)
C64 C65 1.378(4)
C65 C66 1.376(4)
C66 C67 1.383(4)
C68 C73 1.392(4)
C68 C69 1.403(4)
C69 C70 1.375(4)
C70 C71 1.373(4)
C71 C72 1.373(5)
C72 C73 1.393(4)
B F4 1.349(5)
B F3 1.359(5)
B F1 1.376(5)
B F2 1.388(5)
